data_2002280
loop_
_publ_author_name
'Teske, C L'
'Mueller-Buschbaum, Hk'

_publ_section_title 'Zur Kenntnis von Sr Cu2 O2'
_journal_name_full
;
Zeitschrift fuer Anorganische und Allgemeine Chemie
;
_journal_page_first 113
_journal_page_last 121
_journal_paper_doi 10.1002/zaac.19703790202
_journal_volume 379
_journal_year 1970
_chemical_formula_structural 'Sr Cu2 O2'
_chemical_formula_sum 'Cu2 O2 Sr'
_chemical_name_systematic 'Strontium catena-oxocuprate(I)'
_space_group_IT_number 141
_symmetry_cell_setting tetragonal
_symmetry_space_group_name_Hall 'I 4bw 2bw -1bw'
_symmetry_space_group_name_H-M 'I 41/a m d :1'
_cell_angle_alpha 90
_cell_angle_beta 90
_cell_angle_gamma 90
_cell_formula_units_Z 4
_cell_length_a 5.48
_cell_length_b 5.48
_cell_length_c 9.825
_cell_volume 295.0
_exptl_crystal_density_meas 5.51
_refine_ls_R_factor_all 0.067
_cod_original_sg_symbol_H-M 'I 41/a m d S'
_cod_database_code 2002280

loop_
_symmetry_equiv_pos_as_xyz
x,y,z
-x,-y,z
x,1/2+y,1/4-z
-x,1/2-y,1/4-z
-x,y,z
x,-y,z
-x,1/2+y,1/4-z
x,1/2-y,1/4-z
y,x,-z
-y,-x,-z
y,1/2+x,1/4+z
-y,1/2-x,1/4+z
-y,x,-z
y,-x,-z
-y,1/2+x,1/4+z
y,1/2-x,1/4+z
1/2+x,1/2+y,1/2+z
1/2-x,1/2-y,1/2+z
1/2+x,y,3/4-z
1/2-x,-y,3/4-z
1/2-x,1/2+y,1/2+z
1/2+x,1/2-y,1/2+z
1/2-x,y,3/4-z
1/2+x,-y,3/4-z
1/2+y,1/2+x,1/2-z
1/2-y,1/2-x,1/2-z
1/2+y,x,3/4+z
1/2-y,-x,3/4+z
1/2-y,1/2+x,1/2-z
1/2+y,1/2-x,1/2-z
1/2-y,x,3/4+z
1/2+y,-x,3/4+z

loop_
_atom_site_label
_atom_site_type_symbol
_atom_site_symmetry_multiplicity
_atom_site_Wyckoff_symbol
_atom_site_fract_x
_atom_site_fract_y
_atom_site_fract_z
_atom_site_occupancy
_atom_site_attached_hydrogens
_atom_site_calc_flag
Sr1 Sr2+ 4 a 0. 0. 0. 1. 0 d
Cu1 Cu1+ 8 d 0. 0.25 0.625 1. 0 d
O1 O2- 4 b 0. 0. 0.5 1. 0 d
O2 O2- 4 b -1. -1. -1. 1. 0 dum

loop_
_atom_type_symbol
_atom_type_oxidation_number
Sr2+ 2.000
Cu1+ 1.000
O2- -2.000
